data_7123196
loop_
_publ_author_name
'Lin, Wei-Bin'
'Mou, Yong'
'Lu, Hai-Yan'
'Hu, Zhi-Qiang'
'Chen, Chuan-Feng'

_publ_section_title
;
 Metal-free construction of contiguous quaternary stereocentres with
 polycyclic framework
;
_journal_name_full 'Chemical Communications'
_journal_paper_doi 10.1039/C9CC01632E
_journal_year 2019
_chemical_formula_moiety 'C34 H30 O2'
_chemical_formula_sum 'C34 H30 O2'
_chemical_formula_weight 470.58
_space_group_crystal_system monoclinic
_space_group_IT_number 14
_space_group_name_Hall '-P 2yn'
_space_group_name_H-M_alt 'P 1 21/n 1'
_symmetry_space_group_name_Hall '-P 2yn'
_symmetry_space_group_name_H-M 'P 1 21/n 1'
_atom_sites_solution_hydrogens geom
_audit_creation_date 2016-11-10
_audit_creation_method
;
Olex2 1.2
(compiled 2016.09.09 svn.r3337 for OlexSys, GUI svn.r5227)
;
_audit_update_record
;
2019-01-28 deposited with the CCDC.    2019-03-25 downloaded from the CCDC.
;
_cell_angle_alpha 90
_cell_angle_beta 93.294(2)
_cell_angle_gamma 90
_cell_formula_units_Z 4
_cell_length_a 8.3791(14)
_cell_length_b 19.941(3)
_cell_length_c 16.727(3)
_cell_measurement_reflns_used 6758
_cell_measurement_temperature 173.1500
_cell_measurement_theta_max 27.4818
_cell_measurement_theta_min 1.2194
_cell_volume 2790.3(8)
_computing_cell_refinement 'CrystalClear (Rigaku Inc., 2007)'
_computing_data_collection 'CrystalClear (Rigaku Inc., 2007)'
_computing_data_reduction 'CrystalClear (Rigaku Inc., 2007)'
_computing_molecular_graphics 'Olex2 (Dolomanov et al., 2009)'
_computing_publication_material 'CIFTAB (Sheldrick, 2013)'
_computing_structure_refinement 'SHELXL (Sheldrick, 2014)'
_computing_structure_solution
;
'SHELXT (Sheldrick, 2014)'
;
_diffrn_ambient_temperature 173.1500
_diffrn_detector_area_resol_mean 28.5714
_diffrn_measured_fraction_theta_full 0.999
_diffrn_measured_fraction_theta_max 0.998
_diffrn_measurement_details
;
scan:
    Number of images: 330
               Slice: -110.0000 - 55.0000
         Image width: 0.5000
            Exp time: 3.0000
       Rotation axis: Omega
               Omega: 0.0000
                 Chi: 45.0000
                 Phi: 90.0000
                 XTD: 44.9389
              2theta: -19.7053
scan:
    Number of images: 330
               Slice: -110.0000 - 55.0000
         Image width: 0.5000
            Exp time: 3.0000
       Rotation axis: Omega
               Omega: 0.0000
                 Chi: 45.0000
                 Phi: 180.0000
                 XTD: 44.9389
              2theta: -19.7053
;
_diffrn_measurement_device
;
Saturn724+ (2x2 bin mode)
;
_diffrn_measurement_device_details
;
AFC10: Fixed Chi 2 circle
;
_diffrn_measurement_device_type 'MM007-HF CCD(Saturn 724+)'
_diffrn_measurement_method '\w scans at fixed \c = 45\%'
_diffrn_orient_matrix_type d*Trek
_diffrn_orient_matrix_UB_11 0.1036
_diffrn_orient_matrix_UB_12 0.0566
_diffrn_orient_matrix_UB_13 -0.0189
_diffrn_orient_matrix_UB_21 0.0215
_diffrn_orient_matrix_UB_22 -0.0274
_diffrn_orient_matrix_UB_23 0.0361
_diffrn_orient_matrix_UB_31 0.0182
_diffrn_orient_matrix_UB_32 -0.0397
_diffrn_orient_matrix_UB_33 -0.0410
_diffrn_radiation_detector CCD
_diffrn_radiation_monochromator Confocal
_diffrn_radiation_type MoK\a
_diffrn_radiation_wavelength 0.71073
_diffrn_reflns_av_R_equivalents 0.0688
_diffrn_reflns_av_unetI/netI 0.0714
_diffrn_reflns_Laue_measured_fraction_full 0.999
_diffrn_reflns_Laue_measured_fraction_max 0.998
_diffrn_reflns_limit_h_max 10
_diffrn_reflns_limit_h_min -10
_diffrn_reflns_limit_k_max 25
_diffrn_reflns_limit_k_min -24
_diffrn_reflns_limit_l_max 14
_diffrn_reflns_limit_l_min -21
_diffrn_reflns_number 20272
_diffrn_reflns_point_group_measured_fraction_full 0.999
_diffrn_reflns_point_group_measured_fraction_max 0.998
_diffrn_reflns_theta_full 26.000
_diffrn_reflns_theta_max 27.474
_diffrn_reflns_theta_min 1.591
_diffrn_source 'Rotating Anode'
_diffrn_source_current 24.0000
_diffrn_source_power 1.2000
_diffrn_source_voltage 50.0000
_exptl_absorpt_coefficient_mu 0.068
_exptl_absorpt_correction_T_max 1.00000
_exptl_absorpt_correction_T_min 0.85941
_exptl_absorpt_correction_type multi-scan
_exptl_absorpt_process_details 'CrystalClear (Rigaku Inc., 2007)'
_exptl_crystal_colour Colorless
_exptl_crystal_density_diffrn 1.120
_exptl_crystal_description plate
_exptl_crystal_F_000 1000
_exptl_crystal_size_max 0.213
_exptl_crystal_size_mid 0.134
_exptl_crystal_size_min 0.072
_refine_diff_density_max 0.233
_refine_diff_density_min -0.236
_refine_diff_density_rms 0.051
_refine_ls_extinction_method none
_refine_ls_goodness_of_fit_ref 1.153
_refine_ls_hydrogen_treatment constr
_refine_ls_matrix_type full
_refine_ls_number_parameters 327
_refine_ls_number_reflns 6369
_refine_ls_number_restraints 0
_refine_ls_restrained_S_all 1.153
_refine_ls_R_factor_all 0.1027
_refine_ls_R_factor_gt 0.0848
_refine_ls_shift/su_max 0.000
_refine_ls_shift/su_mean 0.000
_refine_ls_structure_factor_coef Fsqd
_refine_ls_weighting_details 'w=1/[\s^2^(Fo^2^)+(0.0425P)^2^+2.3186P] where P=(Fo^2^+2Fc^2^)/3'
_refine_ls_weighting_scheme calc
_refine_ls_wR_factor_gt 0.1609
_refine_ls_wR_factor_ref 0.1697
_reflns_Friedel_coverage 0.000
_reflns_number_gt 5252
_reflns_number_total 6369
_reflns_threshold_expression 'I > 2\s(I)'
_cod_data_source_file c9cc01632e2.cif
_cod_data_source_block mx5290_sq
_cod_original_cell_volume 2790.4(8)
_cod_database_code 7123196
_shelx_space_group_comment
;
The symmetry employed for this shelxl refinement is uniquely defined
by the following loop, which should always be used as a source of
symmetry information in preference to the above space-group names.
They are only intended as comments.
;
_diffrn_number_total 6564
_olex2_refinement_description
;
1. Fixed Uiso
 At 1.2 times of:
  All C(H) groups, All C(H,H) groups
 At 1.5 times of:
  All C(H,H,H) groups
2.a Secondary CH2 refined with riding coordinates:
 C14(H14A,H14B), C15(H15A,H15B), C16(H16A,H16B), C19(H19A,H19B), C20(H20A,
 H20B), C21(H21A,H21B)
2.b Aromatic/amide H refined with riding coordinates:
 C4(H4), C5(H5), C6(H6), C7(H7), C11(H11), C12(H12), C26(H26), C27(H27),
 C29(H29), C30(H30), C31(H31), C32(H32)
2.c Idealised Me refined as rotating group:
 C18(H18A,H18B,H18C), C34(H34A,H34B,H34C)
;
_shelx_shelxl_version_number 2014/7
_olex2_submission_special_instructions 'No special instructions were received'

loop_
_space_group_symop_operation_xyz
'x, y, z'
'-x+1/2, y+1/2, -z+1/2'
'-x, -y, -z'
'x-1/2, -y-1/2, z-1/2'

loop_
_atom_site_label
_atom_site_type_symbol
_atom_site_fract_x
_atom_site_fract_y
_atom_site_fract_z
_atom_site_U_iso_or_equiv
_atom_site_adp_type
_atom_site_occupancy
_atom_site_site_symmetry_order
_atom_site_calc_flag
_atom_site_refinement_flags_posn
O1 O 0.3839(2) 0.91684(8) 0.71757(11) 0.0316(4) Uani 1 1 d .
O2 O 0.3011(2) 0.47534(8) 0.54021(10) 0.0297(4) Uani 1 1 d .
C1 C 0.2025(3) 0.71524(11) 0.56981(13) 0.0194(5) Uani 1 1 d .
C2 C 0.1714(3) 0.69315(11) 0.65828(13) 0.0192(5) Uani 1 1 d .
C3 C 0.3077(3) 0.64571(11) 0.68440(13) 0.0195(5) Uani 1 1 d .
C4 C 0.3885(3) 0.64931(12) 0.75923(14) 0.0243(5) Uani 1 1 d .
H4 H 0.3597 0.6819 0.7955 0.029 Uiso 1 1 calc R
C5 C 0.5116(3) 0.60496(13) 0.78067(15) 0.0299(6) Uani 1 1 d .
H5 H 0.5636 0.6076 0.8312 0.036 Uiso 1 1 calc R
C6 C 0.5568(3) 0.55681(12) 0.72660(15) 0.0268(5) Uani 1 1 d .
H6 H 0.6403 0.5276 0.7405 0.032 Uiso 1 1 calc R
C7 C 0.4776(3) 0.55240(11) 0.65206(14) 0.0221(5) Uani 1 1 d .
H7 H 0.5088 0.5201 0.6161 0.027 Uiso 1 1 calc R
C8 C 0.3511(3) 0.59570(11) 0.62965(13) 0.0189(5) Uani 1 1 d .
C9 C 0.2673(3) 0.59345(11) 0.54890(13) 0.0199(5) Uani 1 1 d .
C10 C 0.2494(3) 0.53361(12) 0.50381(14) 0.0226(5) Uani 1 1 d .
C11 C 0.1808(3) 0.53515(13) 0.42624(14) 0.0261(5) Uani 1 1 d .
H11 H 0.1724 0.4961 0.3960 0.031 Uiso 1 1 calc R
C12 C 0.1252(3) 0.59546(13) 0.39441(15) 0.0273(5) Uani 1 1 d .
H12 H 0.0832 0.5965 0.3417 0.033 Uiso 1 1 calc R
C13 C 0.1301(3) 0.65423(12) 0.43865(14) 0.0230(5) Uani 1 1 d .
C14 C 0.0527(3) 0.71630(12) 0.40130(15) 0.0281(6) Uani 1 1 d .
H14A H -0.0623 0.7099 0.3968 0.034 Uiso 1 1 calc R
H14B H 0.0889 0.7218 0.3477 0.034 Uiso 1 1 calc R
C15 C 0.0899(3) 0.78016(12) 0.44894(15) 0.0276(6) Uani 1 1 d .
H15A H 0.1970 0.7954 0.4392 0.033 Uiso 1 1 calc R
H15B H 0.0152 0.8152 0.4318 0.033 Uiso 1 1 calc R
C16 C 0.0772(3) 0.76651(12) 0.53774(14) 0.0235(5) Uani 1 1 d .
H16A H -0.0289 0.7497 0.5467 0.028 Uiso 1 1 calc R
H16B H 0.0917 0.8082 0.5672 0.028 Uiso 1 1 calc R
C17 C 0.1988(3) 0.65280(11) 0.51659(13) 0.0189(5) Uani 1 1 d .
C18 C 0.2504(4) 0.41328(12) 0.50366(16) 0.0318(6) Uani 1 1 d .
H18A H 0.2993 0.4082 0.4535 0.048 Uiso 1 1 calc GR
H18B H 0.1363 0.4134 0.4946 0.048 Uiso 1 1 calc GR
H18C H 0.2818 0.3767 0.5384 0.048 Uiso 1 1 calc GR
C19 C 0.0126(3) 0.65385(12) 0.66321(14) 0.0227(5) Uani 1 1 d .
H19A H -0.0713 0.6765 0.6312 0.027 Uiso 1 1 calc R
H19B H 0.0251 0.6092 0.6414 0.027 Uiso 1 1 calc R
C20 C -0.0354(3) 0.64850(12) 0.74931(15) 0.0269(5) Uani 1 1 d .
H20A H -0.1257 0.6184 0.7523 0.032 Uiso 1 1 calc R
H20B H 0.0528 0.6307 0.7830 0.032 Uiso 1 1 calc R
C21 C -0.0799(3) 0.71782(13) 0.77811(16) 0.0308(6) Uani 1 1 d .
H21A H -0.1809 0.7312 0.7516 0.037 Uiso 1 1 calc R
H21B H -0.0937 0.7163 0.8353 0.037 Uiso 1 1 calc R
C22 C 0.0465(3) 0.76923(12) 0.76118(14) 0.0260(5) Uani 1 1 d .
C23 C 0.1678(3) 0.75717(11) 0.70888(13) 0.0207(5) Uani 1 1 d .
C24 C 0.2845(3) 0.80629(11) 0.69645(14) 0.0218(5) Uani 1 1 d .
C25 C 0.2731(3) 0.86903(12) 0.73470(14) 0.0246(5) Uani 1 1 d .
C26 C 0.1505(3) 0.88097(13) 0.78538(15) 0.0295(6) Uani 1 1 d .
H26 H 0.1427 0.9224 0.8104 0.035 Uiso 1 1 calc R
C27 C 0.0406(3) 0.83152(12) 0.79851(15) 0.0302(6) Uani 1 1 d .
H27 H -0.0398 0.8399 0.8333 0.036 Uiso 1 1 calc R
C28 C 0.4081(3) 0.79221(11) 0.63828(15) 0.0226(5) Uani 1 1 d .
C29 C 0.5616(3) 0.82010(13) 0.64467(17) 0.0300(6) Uani 1 1 d .
H29 H 0.5915 0.8469 0.6885 0.036 Uiso 1 1 calc R
C30 C 0.6698(3) 0.80819(13) 0.58648(18) 0.0364(7) Uani 1 1 d .
H30 H 0.7711 0.8274 0.5911 0.044 Uiso 1 1 calc R
C31 C 0.6268(3) 0.76770(14) 0.52137(17) 0.0340(6) Uani 1 1 d .
H31 H 0.6978 0.7608 0.4814 0.041 Uiso 1 1 calc R
C32 C 0.4769(3) 0.73734(12) 0.51605(15) 0.0246(5) Uani 1 1 d .
H32 H 0.4494 0.7092 0.4731 0.030 Uiso 1 1 calc R
C33 C 0.3679(3) 0.74851(11) 0.57397(14) 0.0200(5) Uani 1 1 d .
C34 C 0.3581(4) 0.98346(13) 0.7453(2) 0.0414(7) Uani 1 1 d .
H34A H 0.2556 0.9991 0.7245 0.062 Uiso 1 1 calc GR
H34B H 0.4402 1.0124 0.7273 0.062 Uiso 1 1 calc GR
H34C H 0.3612 0.9837 0.8028 0.062 Uiso 1 1 calc GR

loop_
_atom_site_aniso_label
_atom_site_aniso_U_11
_atom_site_aniso_U_22
_atom_site_aniso_U_33
_atom_site_aniso_U_23
_atom_site_aniso_U_13
_atom_site_aniso_U_12
O1 0.0349(10) 0.0196(9) 0.0405(11) -0.0079(8) 0.0052(8) -0.0031(8)
O2 0.0405(11) 0.0176(8) 0.0304(9) -0.0044(7) -0.0050(8) -0.0008(8)
C1 0.0197(11) 0.0197(11) 0.0189(11) 0.0008(9) 0.0034(9) 0.0035(9)
C2 0.0215(11) 0.0180(11) 0.0181(11) -0.0003(9) 0.0017(9) 0.0003(9)
C3 0.0226(12) 0.0173(11) 0.0187(11) -0.0008(9) 0.0015(9) -0.0005(9)
C4 0.0269(13) 0.0220(12) 0.0240(12) -0.0052(10) 0.0022(10) 0.0001(10)
C5 0.0327(14) 0.0308(14) 0.0253(13) -0.0020(11) -0.0057(11) 0.0005(11)
C6 0.0236(13) 0.0235(12) 0.0328(14) -0.0007(11) -0.0027(11) 0.0042(10)
C7 0.0230(12) 0.0188(11) 0.0250(12) -0.0006(10) 0.0044(10) -0.0016(9)
C8 0.0191(11) 0.0181(11) 0.0196(11) 0.0004(9) 0.0024(9) -0.0027(9)
C9 0.0168(11) 0.0221(12) 0.0213(11) -0.0014(9) 0.0051(9) 0.0001(9)
C10 0.0222(12) 0.0213(12) 0.0247(12) -0.0026(10) 0.0040(10) -0.0004(10)
C11 0.0304(13) 0.0264(13) 0.0217(12) -0.0082(10) 0.0026(10) -0.0021(10)
C12 0.0271(13) 0.0343(14) 0.0202(12) -0.0046(11) -0.0006(10) -0.0012(11)
C13 0.0228(12) 0.0257(12) 0.0207(11) 0.0012(10) 0.0025(9) -0.0017(10)
C14 0.0315(14) 0.0307(14) 0.0219(12) 0.0045(11) 0.0009(10) 0.0016(11)
C15 0.0307(14) 0.0272(13) 0.0252(12) 0.0059(11) 0.0031(10) 0.0064(11)
C16 0.0231(12) 0.0242(12) 0.0235(12) 0.0021(10) 0.0039(10) 0.0023(10)
C17 0.0163(11) 0.0213(11) 0.0194(11) 0.0006(9) 0.0033(9) -0.0013(9)
C18 0.0456(17) 0.0214(13) 0.0288(13) -0.0065(11) 0.0074(12) -0.0071(12)
C19 0.0231(12) 0.0201(11) 0.0252(12) 0.0003(10) 0.0055(10) -0.0014(9)
C20 0.0285(13) 0.0259(13) 0.0270(13) 0.0023(11) 0.0081(10) -0.0017(10)
C21 0.0320(14) 0.0304(14) 0.0316(14) -0.0006(11) 0.0147(11) 0.0020(11)
C22 0.0293(13) 0.0259(13) 0.0233(12) 0.0007(10) 0.0062(10) 0.0048(10)
C23 0.0257(12) 0.0187(11) 0.0174(11) -0.0008(9) 0.0005(9) 0.0032(9)
C24 0.0241(12) 0.0200(12) 0.0210(11) -0.0012(9) -0.0008(9) 0.0018(10)
C25 0.0285(13) 0.0210(12) 0.0240(12) 0.0000(10) -0.0022(10) 0.0022(10)
C26 0.0399(15) 0.0218(12) 0.0270(13) -0.0060(11) 0.0042(11) 0.0058(11)
C27 0.0380(15) 0.0264(13) 0.0275(13) -0.0033(11) 0.0129(11) 0.0060(11)
C28 0.0208(12) 0.0190(11) 0.0281(12) -0.0002(10) 0.0020(10) 0.0011(9)
C29 0.0241(13) 0.0258(13) 0.0400(15) -0.0077(12) 0.0026(11) -0.0017(10)
C30 0.0227(13) 0.0295(14) 0.0579(19) -0.0056(13) 0.0097(13) -0.0047(11)
C31 0.0239(13) 0.0358(15) 0.0437(16) -0.0074(13) 0.0151(12) -0.0003(11)
C32 0.0248(13) 0.0218(12) 0.0278(12) -0.0023(10) 0.0070(10) -0.0011(10)
C33 0.0194(11) 0.0172(11) 0.0232(11) 0.0030(9) 0.0002(9) 0.0022(9)
C34 0.0460(18) 0.0184(13) 0.060(2) -0.0090(13) 0.0053(15) -0.0029(12)

loop_
_atom_type_symbol
_atom_type_description
_atom_type_scat_dispersion_real
_atom_type_scat_dispersion_imag
_atom_type_scat_source
C C 0.0033 0.0016 'International Tables Vol C Tables 4.2.6.8 and 6.1.1.4'
H H 0.0000 0.0000 'International Tables Vol C Tables 4.2.6.8 and 6.1.1.4'
O O 0.0106 0.0060 'International Tables Vol C Tables 4.2.6.8 and 6.1.1.4'

loop_
_geom_angle_atom_site_label_1
_geom_angle_atom_site_label_2
_geom_angle_atom_site_label_3
_geom_angle
C25 O1 C34 117.5(2)
C10 O2 C18 117.6(2)
C16 C1 C2 111.46(18)
C17 C1 C2 108.61(18)
C17 C1 C16 110.30(19)
C17 C1 C33 111.49(18)
C33 C1 C2 105.96(18)
C33 C1 C16 108.96(18)
C3 C2 C1 106.26(17)
C3 C2 C19 107.55(18)
C3 C2 C23 113.33(19)
C19 C2 C1 112.26(19)
C23 C2 C1 107.12(18)
C23 C2 C19 110.33(18)
C4 C3 C2 122.9(2)
C4 C3 C8 119.3(2)
C8 C3 C2 117.8(2)
C3 C4 H4 119.5
C3 C4 C5 121.0(2)
C5 C4 H4 119.5
C4 C5 H5 120.0
C6 C5 C4 119.9(2)
C6 C5 H5 120.0
C5 C6 H6 120.1
C7 C6 C5 119.8(2)
C7 C6 H6 120.1
C6 C7 H7 119.4
C6 C7 C8 121.3(2)
C8 C7 H7 119.4
C3 C8 C9 118.9(2)
C7 C8 C3 118.6(2)
C7 C8 C9 122.3(2)
C10 C9 C8 122.7(2)
C17 C9 C8 118.9(2)
C17 C9 C10 118.4(2)
O2 C10 C9 117.2(2)
O2 C10 C11 122.5(2)
C11 C10 C9 120.3(2)
C10 C11 H11 120.3
C12 C11 C10 119.4(2)
C12 C11 H11 120.3
C11 C12 H12 119.0
C11 C12 C13 122.0(2)
C13 C12 H12 119.0
C12 C13 C14 118.1(2)
C12 C13 C17 118.7(2)
C17 C13 C14 123.1(2)
C13 C14 H14A 108.9
C13 C14 H14B 108.9
C13 C14 C15 113.4(2)
H14A C14 H14B 107.7
C15 C14 H14A 108.9
C15 C14 H14B 108.9
C14 C15 H15A 109.7
C14 C15 H15B 109.7
H15A C15 H15B 108.2
C16 C15 C14 109.7(2)
C16 C15 H15A 109.7
C16 C15 H15B 109.7
C1 C16 H16A 109.2
C1 C16 H16B 109.2
C15 C16 C1 112.01(19)
C15 C16 H16A 109.2
C15 C16 H16B 109.2
H16A C16 H16B 107.9
C9 C17 C1 117.8(2)
C13 C17 C1 121.4(2)
C13 C17 C9 120.8(2)
O2 C18 H18A 109.5
O2 C18 H18B 109.5
O2 C18 H18C 109.5
H18A C18 H18B 109.5
H18A C18 H18C 109.5
H18B C18 H18C 109.5
C2 C19 H19A 109.4
C2 C19 H19B 109.4
H19A C19 H19B 108.0
C20 C19 C2 111.1(2)
C20 C19 H19A 109.4
C20 C19 H19B 109.4
C19 C20 H20A 110.0
C19 C20 H20B 110.0
H20A C20 H20B 108.3
C21 C20 C19 108.7(2)
C21 C20 H20A 110.0
C21 C20 H20B 110.0
C20 C21 H21A 109.3
C20 C21 H21B 109.3
H21A C21 H21B 107.9
C22 C21 C20 111.7(2)
C22 C21 H21A 109.3
C22 C21 H21B 109.3
C23 C22 C21 122.8(2)
C27 C22 C21 118.5(2)
C27 C22 C23 118.6(2)
C22 C23 C2 121.7(2)
C22 C23 C24 120.5(2)
C24 C23 C2 117.5(2)
C23 C24 C25 119.0(2)
C23 C24 C28 118.7(2)
C25 C24 C28 122.1(2)
O1 C25 C24 117.2(2)
O1 C25 C26 122.8(2)
C26 C25 C24 120.0(2)
C25 C26 H26 120.0
C27 C26 C25 120.0(2)
C27 C26 H26 120.0
C22 C27 H27 119.1
C26 C27 C22 121.8(2)
C26 C27 H27 119.1
C29 C28 C24 123.1(2)
C29 C28 C33 118.8(2)
C33 C28 C24 118.1(2)
C28 C29 H29 119.6
C30 C29 C28 120.8(2)
C30 C29 H29 119.6
C29 C30 H30 120.0
C31 C30 C29 120.0(2)
C31 C30 H30 120.0
C30 C31 H31 120.1
C30 C31 C32 119.7(2)
C32 C31 H31 120.1
C31 C32 H32 119.6
C33 C32 C31 120.9(2)
C33 C32 H32 119.6
C28 C33 C1 118.5(2)
C32 C33 C1 121.9(2)
C32 C33 C28 119.6(2)
O1 C34 H34A 109.5
O1 C34 H34B 109.5
O1 C34 H34C 109.5
H34A C34 H34B 109.5
H34A C34 H34C 109.5
H34B C34 H34C 109.5

loop_
_geom_bond_atom_site_label_1
_geom_bond_atom_site_label_2
_geom_bond_distance
O1 C25 1.372(3)
O1 C34 1.428(3)
O2 C10 1.371(3)
O2 C18 1.434(3)
C1 C2 1.580(3)
C1 C16 1.540(3)
C1 C17 1.530(3)
C1 C33 1.535(3)
C2 C3 1.527(3)
C2 C19 1.551(3)
C2 C23 1.533(3)
C3 C4 1.390(3)
C3 C8 1.415(3)
C4 H4 0.9300
C4 C5 1.390(3)
C5 H5 0.9300
C5 C6 1.387(3)
C6 H6 0.9300
C6 C7 1.381(3)
C7 H7 0.9300
C7 C8 1.401(3)
C8 C9 1.487(3)
C9 C10 1.415(3)
C9 C17 1.409(3)
C10 C11 1.389(3)
C11 H11 0.9300
C11 C12 1.385(4)
C12 H12 0.9300
C12 C13 1.385(3)
C13 C14 1.515(3)
C13 C17 1.395(3)
C14 H14A 0.9700
C14 H14B 0.9700
C14 C15 1.525(3)
C15 H15A 0.9700
C15 H15B 0.9700
C15 C16 1.520(3)
C16 H16A 0.9700
C16 H16B 0.9700
C18 H18A 0.9600
C18 H18B 0.9600
C18 H18C 0.9600
C19 H19A 0.9700
C19 H19B 0.9700
C19 C20 1.521(3)
C20 H20A 0.9700
C20 H20B 0.9700
C20 C21 1.517(3)
C21 H21A 0.9700
C21 H21B 0.9700
C21 C22 1.512(4)
C22 C23 1.400(3)
C22 C27 1.392(3)
C23 C24 1.408(3)
C24 C25 1.411(3)
C24 C28 1.488(3)
C25 C26 1.390(3)
C26 H26 0.9300
C26 C27 1.375(4)
C27 H27 0.9300
C28 C29 1.400(3)
C28 C33 1.410(3)
C29 H29 0.9300
C29 C30 1.388(4)
C30 H30 0.9300
C30 C31 1.387(4)
C31 H31 0.9300
C31 C32 1.393(3)
C32 H32 0.9300
C32 C33 1.387(3)
C34 H34A 0.9600
C34 H34B 0.9600
C34 H34C 0.9600

loop_
_geom_torsion_atom_site_label_1
_geom_torsion_atom_site_label_2
_geom_torsion_atom_site_label_3
_geom_torsion_atom_site_label_4
_geom_torsion
O1 C25 C26 C27 178.3(2)
O2 C10 C11 C12 177.3(2)
C1 C2 C3 C4 135.9(2)
C1 C2 C3 C8 -44.8(3)
C1 C2 C19 C20 -165.73(19)
C1 C2 C23 C22 132.3(2)
C1 C2 C23 C24 -42.8(3)
C2 C1 C16 C15 -171.3(2)
C2 C1 C17 C9 -38.4(3)
C2 C1 C17 C13 141.6(2)
C2 C1 C33 C28 -41.9(3)
C2 C1 C33 C32 138.9(2)
C2 C3 C4 C5 179.8(2)
C2 C3 C8 C7 179.0(2)
C2 C3 C8 C9 2.4(3)
C2 C19 C20 C21 68.0(3)
C2 C23 C24 C25 172.4(2)
C2 C23 C24 C28 -2.8(3)
C3 C2 C19 C20 77.7(2)
C3 C2 C23 C22 -110.8(2)
C3 C2 C23 C24 74.0(3)
C3 C4 C5 C6 0.9(4)
C3 C8 C9 C10 -152.7(2)
C3 C8 C9 C17 25.5(3)
C4 C3 C8 C7 -1.7(3)
C4 C3 C8 C9 -178.3(2)
C4 C5 C6 C7 -1.1(4)
C5 C6 C7 C8 -0.2(4)
C6 C7 C8 C3 1.5(3)
C6 C7 C8 C9 178.0(2)
C7 C8 C9 C10 30.9(3)
C7 C8 C9 C17 -150.9(2)
C8 C3 C4 C5 0.5(4)
C8 C9 C10 O2 5.4(3)
C8 C9 C10 C11 -175.1(2)
C8 C9 C17 C1 -5.1(3)
C8 C9 C17 C13 174.9(2)
C9 C10 C11 C12 -2.2(4)
C10 C9 C17 C1 173.2(2)
C10 C9 C17 C13 -6.8(3)
C10 C11 C12 C13 -2.5(4)
C11 C12 C13 C14 -174.5(2)
C11 C12 C13 C17 2.4(4)
C12 C13 C14 C15 -170.1(2)
C12 C13 C17 C1 -177.7(2)
C12 C13 C17 C9 2.3(3)
C13 C14 C15 C16 -43.1(3)
C14 C13 C17 C1 -0.9(4)
C14 C13 C17 C9 179.1(2)
C14 C15 C16 C1 63.9(3)
C16 C1 C2 C3 -177.00(19)
C16 C1 C2 C19 65.7(2)
C16 C1 C2 C23 -55.6(2)
C16 C1 C17 C9 -160.86(19)
C16 C1 C17 C13 19.1(3)
C16 C1 C33 C28 78.1(2)
C16 C1 C33 C32 -101.1(2)
C17 C1 C2 C3 61.3(2)
C17 C1 C2 C19 -56.0(2)
C17 C1 C2 C23 -177.29(18)
C17 C1 C16 C15 -50.5(3)
C17 C1 C33 C28 -159.9(2)
C17 C1 C33 C32 20.9(3)
C17 C9 C10 O2 -172.8(2)
C17 C9 C10 C11 6.7(3)
C17 C13 C14 C15 13.1(3)
C18 O2 C10 C9 165.5(2)
C18 O2 C10 C11 -14.0(3)
C19 C2 C3 C4 -103.7(2)
C19 C2 C3 C8 75.6(2)
C19 C2 C23 C22 9.9(3)
C19 C2 C23 C24 -165.3(2)
C19 C20 C21 C22 -49.7(3)
C20 C21 C22 C23 14.2(4)
C20 C21 C22 C27 -166.6(2)
C21 C22 C23 C2 6.3(4)
C21 C22 C23 C24 -178.7(2)
C21 C22 C27 C26 -179.3(3)
C22 C23 C24 C25 -2.8(3)
C22 C23 C24 C28 -178.0(2)
C23 C2 C3 C4 18.5(3)
C23 C2 C3 C8 -162.2(2)
C23 C2 C19 C20 -46.3(3)
C23 C22 C27 C26 -0.1(4)
C23 C24 C25 O1 -176.5(2)
C23 C24 C25 C26 1.6(4)
C23 C24 C28 C29 -151.5(2)
C23 C24 C28 C33 28.3(3)
C24 C25 C26 C27 0.3(4)
C24 C28 C29 C30 -176.5(2)
C24 C28 C33 C1 -3.0(3)
C24 C28 C33 C32 176.2(2)
C25 C24 C28 C29 33.5(4)
C25 C24 C28 C33 -146.7(2)
C25 C26 C27 C22 -1.1(4)
C27 C22 C23 C2 -172.9(2)
C27 C22 C23 C24 2.1(4)
C28 C24 C25 O1 -1.5(3)
C28 C24 C25 C26 176.6(2)
C28 C29 C30 C31 -0.6(4)
C29 C28 C33 C1 176.8(2)
C29 C28 C33 C32 -3.9(3)
C29 C30 C31 C32 -2.1(4)
C30 C31 C32 C33 1.8(4)
C31 C32 C33 C1 -179.5(2)
C31 C32 C33 C28 1.3(4)
C33 C1 C2 C3 -58.6(2)
C33 C1 C2 C19 -175.92(18)
C33 C1 C2 C23 62.8(2)
C33 C1 C16 C15 72.2(2)
C33 C1 C17 C9 78.0(2)
C33 C1 C17 C13 -102.1(2)
C33 C28 C29 C30 3.6(4)
C34 O1 C25 C24 170.0(2)
C34 O1 C25 C26 -8.1(4)
